data_1534842
loop_
_publ_author_name
'Lyakhov, A.S.'
'Palkina, K.K.'
'Selevich, A.F.'

_publ_section_title
;
 Crystal structure of ammonium triphosphate hydrate (N H4)5 P3 O10 .(H2 O)
;
_journal_name_full 'Zhurnal Neorganicheskoi Khimii'
_journal_page_first 1438
_journal_page_last 1442
_journal_volume 39
_journal_year 1994
_chemical_formula_sum 'H22 N5 O11 P3'
_chemical_name_systematic '(N H4)5 (P3 O10) (H2 O)'
_space_group_IT_number 7
_symmetry_space_group_name_Hall 'P -2yac'
_symmetry_space_group_name_H-M 'P 1 n 1'
_cell_angle_alpha 90
_cell_angle_beta 90
_cell_angle_gamma 90
_cell_formula_units_Z 2
_cell_length_a 6.429
_cell_length_b 10.326
_cell_length_c 11.013
_cell_volume 731.107
_citation_journal_id_ASTM ZNOKAQ
_cod_data_source_file Lyakhov_ZNOKAQ_1994_1452.cif
_cod_data_source_block H22N5O11P3
_cod_original_cell_volume 731.1074
_cod_original_sg_symbol_Hall 'P -2yc (x-z,y,z)'
_cod_database_code 1534842

loop_
_symmetry_equiv_pos_as_xyz
x,y,z
x+1/2,-y,z+1/2

loop_
_atom_site_label
_atom_site_type_symbol
_atom_site_fract_x
_atom_site_fract_y
_atom_site_fract_z
_atom_site_occupancy
_atom_site_U_iso_or_equiv
_atom_site_attached_hydrogens
O6 O-2 0.1507 0.1137 -0.0019 1 0.0 0
O9 O-2 0.0015 0.284 -0.1379 1 0.0 0
O10 O-2 0.0992 0.3339 0.0811 1 0.0 0
O4 O-2 0.3358 -0.0752 -0.0842 1 0.0 0
O3 O-2 0.0752 0.5214 -0.1476 1 0.0 0
P3 P+5 0.1345 0.3967 -0.2058 1 0.0 0
O2 O-2 -0.0229 -0.02 -0.1671 1 0.0 0
N5 N-3 0.0742 -0.1057 0.3023 1 0.0 4
N3 N-3 -0.3701 0.3744 -0.4093 1 0.0 4
O8 O-2 -0.2174 0.1928 0.0296 1 0.0 0
O5 O-2 0.0231 -0.1094 0.0471 1 0.0 0
N2 N-3 0.1413 0.4907 0.4411 1 0.0 4
O1 O-2 0.059 0.384 -0.3372 1 0.0 0
O11 O-2 -0.4615 -0.2728 -0.1802 1 0.0 2
N1 N-3 0.4876 0.2611 0.1983 1 0.0 4
N4 N-3 0.6039 -0.1113 0.1139 1 0.0 4
P2 P+5 0.1145 -0.0318 -0.0551 1 0.0 0
O7 O-2 0.3641 0.3601 -0.1955 1 0.0 0
P1 P+5 0 0.2353 0 1 0.0 0
